data_1513156
loop_
_publ_author_name
'Schmidt, Christian D.'
'Kaschel, Johannes'
'Schneider, Tobias F.'
'Kratzert, Daniel'
'Stalke, Dietmar'
'Werz, Daniel B.'

_publ_section_title
;
 Donor-Substituted Nitrocyclopropanes: Immediate Ring-Enlargement to
 Cyclic Nitronates
;
_journal_issue 23
_journal_name_full 'Organic Letters'
_journal_page_first 6098
_journal_paper_doi 10.1021/ol402990j
_journal_volume 15
_journal_year 2013
_chemical_formula_moiety 'C10 H14 N2 O5'
_chemical_formula_sum 'C10 H14 N2 O5'
_chemical_formula_weight 242.23
_chemical_name_systematic
;
 ?
;
_space_group_crystal_system monoclinic
_space_group_IT_number 14
_space_group_name_Hall '-P 2ybc'
_space_group_name_H-M_alt 'P 1 21/c 1'
_symmetry_space_group_name_Hall '-P 2ybc'
_symmetry_space_group_name_H-M 'P 1 21/c 1'
_atom_sites_solution_hydrogens difmap
_audit_creation_method SHELXL-2012
_cell_angle_alpha 90
_cell_angle_beta 102.544(2)
_cell_angle_gamma 90
_cell_formula_units_Z 4
_cell_length_a 12.4044(5)
_cell_length_b 10.3305(4)
_cell_length_c 9.0070(4)
_cell_measurement_reflns_used 5004
_cell_measurement_temperature 100(2)
_cell_measurement_theta_max 54.048
_cell_measurement_theta_min 5.183
_cell_volume 1126.64(8)
_computing_cell_refinement 'APEXII 2012.10'
_computing_data_collection 'COSMO 1.61'
_computing_data_reduction 'SAINT 7.46'
_computing_molecular_graphics xp
_computing_publication_material xp
_computing_structure_refinement 'SHELXL-2012 (Sheldrick, 2012)'
_computing_structure_solution 'SHELXT-2012 (Sheldrick, 2012)'
_diffrn_ambient_temperature 100(2)
_diffrn_measured_fraction_theta_full 0.999
_diffrn_measured_fraction_theta_max 0.999
_diffrn_measurement_device_type 'Bruker Smart APEXII Ultra'
_diffrn_measurement_method 'omega scans'
_diffrn_radiation_type MoK\a
_diffrn_radiation_wavelength 0.71073
_diffrn_reflns_av_R_equivalents 0.0486
_diffrn_reflns_av_unetI/netI 0.0258
_diffrn_reflns_Laue_measured_fraction_full 0.999
_diffrn_reflns_Laue_measured_fraction_max 0.999
_diffrn_reflns_limit_h_max 16
_diffrn_reflns_limit_h_min -16
_diffrn_reflns_limit_k_max 13
_diffrn_reflns_limit_k_min -13
_diffrn_reflns_limit_l_max 11
_diffrn_reflns_limit_l_min -11
_diffrn_reflns_number 23236
_diffrn_reflns_point_group_measured_fraction_full 0.999
_diffrn_reflns_point_group_measured_fraction_max 0.999
_diffrn_reflns_theta_full 25.242
_diffrn_reflns_theta_max 27.491
_diffrn_reflns_theta_min 2.592
_diffrn_source 'Bruker TXS Mo rotating anode'
_exptl_absorpt_coefficient_mu 0.116
_exptl_absorpt_correction_T_max 0.7456
_exptl_absorpt_correction_T_min 0.7018
_exptl_absorpt_correction_type multi-scan
_exptl_absorpt_process_details SADABS-2012/1
_exptl_crystal_colour colorless
_exptl_crystal_density_diffrn 1.428
_exptl_crystal_description plate
_exptl_crystal_F_000 512
_exptl_crystal_size_max 0.216
_exptl_crystal_size_mid 0.179
_exptl_crystal_size_min 0.062
_refine_diff_density_max 0.293
_refine_diff_density_min -0.236
_refine_diff_density_rms 0.043
_refine_ls_extinction_method none
_refine_ls_goodness_of_fit_ref 1.073
_refine_ls_hydrogen_treatment refxyz
_refine_ls_matrix_type full
_refine_ls_number_parameters 197
_refine_ls_number_reflns 2581
_refine_ls_number_restraints 91
_refine_ls_restrained_S_all 1.055
_refine_ls_R_factor_all 0.0416
_refine_ls_R_factor_gt 0.0358
_refine_ls_shift/su_max 0.000
_refine_ls_shift/su_mean 0.000
_refine_ls_structure_factor_coef Fsqd
_refine_ls_weighting_details
;
 w=1/[\s^2^(Fo^2^)+(0.0285P)^2^+0.5583P]
 where P=(Fo^2^+2Fc^2^)/3
;
_refine_ls_weighting_scheme calc
_refine_ls_wR_factor_gt 0.0811
_refine_ls_wR_factor_ref 0.0841
_reflns_Friedel_coverage 0.000
_reflns_number_gt 2307
_reflns_number_total 2581
_reflns_threshold_expression 'I > 2\s(I)'
_cod_data_source_file ol402990j_si_003.cif
_cod_data_source_block DK_CSA_092
_cod_database_code 1513156
_shelx_space_group_comment
;
The symmetry employed for this shelxl refinement is uniquely defined
by the following loop, which should always be used as a source of
symmetry information in preference to the above space-group names.
They are only intended as comments.
;
_shelx_estimated_absorpt_t_min 0.975
_shelx_estimated_absorpt_t_max 0.993
_shelxl_version_number 2012-9

loop_
_space_group_symop_operation_xyz
'x, y, z'
'-x, y+1/2, -z+1/2'
'-x, -y, -z'
'x, -y-1/2, z-1/2'

loop_
_atom_site_label
_atom_site_type_symbol
_atom_site_fract_x
_atom_site_fract_y
_atom_site_fract_z
_atom_site_U_iso_or_equiv
_atom_site_adp_type
_atom_site_occupancy
_atom_site_site_symmetry_order
_atom_site_calc_flag
_atom_site_refinement_flags_posn
_atom_site_refinement_flags_adp
O1 O 0.10878(7) 0.48444(9) 0.22610(11) 0.0211(2) Uani 1 1 d . .
O2 O 0.38888(7) 0.59405(9) 0.41331(9) 0.0164(2) Uani 1 1 d . .
H2B H 0.0612(12) 0.7331(12) 0.1148(15) 0.020 Uiso 1 1 d D U
H2A H 0.0293(9) 0.6317(13) -0.0182(14) 0.020 Uiso 1 1 d D U
O3 O 0.54175(7) 0.71667(8) 0.48682(10) 0.0191(2) Uani 1 1 d . .
H3B H 0.1719(12) 0.8198(8) -0.0423(17) 0.023 Uiso 1 1 d D U
H3A H 0.1812(12) 0.6797(13) -0.1133(12) 0.023 Uiso 1 1 d D U
O4 O 0.69927(7) 0.67245(9) 0.31268(11) 0.0211(2) Uani 1 1 d . .
H4B H 0.3082(13) 0.7738(11) 0.1685(15) 0.025 Uiso 1 1 d D U
H4A H 0.3527(9) 0.6857(15) 0.0517(17) 0.025 Uiso 1 1 d D U
O5 O 0.65953(7) 0.49856(9) 0.15833(10) 0.0217(2) Uani 1 1 d . .
H5 H 0.3042(11) 0.4437(11) 0.3212(16) 0.024 Uiso 1 1 d D U
N1 N 0.26145(8) 0.58674(10) 0.17625(11) 0.0146(2) Uani 1 1 d . .
N2 N 0.49725(8) 0.63447(10) 0.39479(11) 0.0144(2) Uani 1 1 d . .
C1 C 0.15064(10) 0.56839(12) 0.16151(14) 0.0163(3) Uani 1 1 d . .
C2 C 0.09143(11) 0.67034(13) 0.05292(15) 0.0199(3) Uani 1 1 d D .
C3 C 0.18120(11) 0.72731(13) -0.01995(15) 0.0200(3) Uani 1 1 d D .
C4 C 0.28901(11) 0.70201(12) 0.09659(14) 0.0172(3) Uani 1 1 d D .
C5 C 0.34177(10) 0.51412(12) 0.28065(13) 0.0149(2) Uani 1 1 d D .
C6 C 0.44141(10) 0.47245(12) 0.21764(14) 0.0155(3) Uani 1 1 d D .
H6B H 0.4663(12) 0.3857(9) 0.2526(16) 0.019 Uiso 1 1 d D U
H6A H 0.4245(12) 0.4752(14) 0.1067(9) 0.019 Uiso 1 1 d D U
C7 C 0.52634(10) 0.56942(12) 0.28475(13) 0.0147(2) Uani 1 1 d . .
C8 C 0.63496(10) 0.57691(12) 0.24534(14) 0.0164(3) Uani 1 1 d . .
C9 C 0.81008(11) 0.67580(14) 0.27908(18) 0.0252(3) Uani 1 1 d D .
H9B H 0.8339(13) 0.7651(9) 0.3025(18) 0.030 Uiso 1 1 d D U
H9A H 0.8012(13) 0.6589(16) 0.1704(10) 0.030 Uiso 1 1 d D U
C10 C 0.88457(11) 0.57924(15) 0.37616(18) 0.0264(3) Uani 1 1 d D .
H10C H 0.8878(15) 0.5945(18) 0.4844(10) 0.040 Uiso 1 1 d D U
H10B H 0.8596(14) 0.4906(10) 0.352(2) 0.040 Uiso 1 1 d D U
H10A H 0.9583(9) 0.5870(17) 0.356(2) 0.040 Uiso 1 1 d D U

loop_
_atom_site_aniso_label
_atom_site_aniso_U_11
_atom_site_aniso_U_22
_atom_site_aniso_U_33
_atom_site_aniso_U_23
_atom_site_aniso_U_13
_atom_site_aniso_U_12
O1 0.0181(4) 0.0196(5) 0.0260(5) 0.0025(4) 0.0059(4) -0.0029(4)
O2 0.0164(4) 0.0189(4) 0.0141(4) -0.0019(3) 0.0039(3) -0.0006(3)
O3 0.0233(5) 0.0166(4) 0.0160(4) -0.0047(3) 0.0010(4) -0.0020(4)
O4 0.0148(4) 0.0172(5) 0.0308(5) -0.0017(4) 0.0040(4) 0.0000(4)
O5 0.0197(5) 0.0263(5) 0.0193(5) -0.0037(4) 0.0051(4) 0.0032(4)
N1 0.0147(5) 0.0143(5) 0.0147(5) 0.0022(4) 0.0026(4) 0.0003(4)
N2 0.0146(5) 0.0140(5) 0.0138(5) 0.0021(4) 0.0013(4) 0.0009(4)
C1 0.0174(6) 0.0155(6) 0.0152(6) -0.0036(5) 0.0022(5) -0.0004(5)
C2 0.0170(6) 0.0194(6) 0.0213(6) -0.0001(5) -0.0006(5) 0.0015(5)
C3 0.0229(7) 0.0195(7) 0.0165(6) 0.0032(5) 0.0020(5) 0.0041(5)
C4 0.0189(6) 0.0149(6) 0.0178(6) 0.0037(5) 0.0040(5) 0.0002(5)
C5 0.0168(6) 0.0138(6) 0.0134(6) 0.0002(4) 0.0020(4) 0.0002(5)
C6 0.0157(6) 0.0151(6) 0.0150(6) -0.0006(5) 0.0020(5) 0.0013(5)
C7 0.0164(6) 0.0137(6) 0.0135(5) 0.0007(4) 0.0020(4) 0.0029(5)
C8 0.0167(6) 0.0162(6) 0.0151(6) 0.0033(5) 0.0010(5) 0.0022(5)
C9 0.0168(6) 0.0221(7) 0.0377(8) 0.0045(6) 0.0084(6) -0.0025(5)
C10 0.0157(6) 0.0274(8) 0.0354(8) 0.0014(6) 0.0037(6) 0.0016(6)

loop_
_atom_type_symbol
_atom_type_description
_atom_type_scat_dispersion_real
_atom_type_scat_dispersion_imag
_atom_type_scat_source
C C 0.0033 0.0016 'International Tables Vol C Tables 4.2.6.8 and 6.1.1.4'
H H 0.0000 0.0000 'International Tables Vol C Tables 4.2.6.8 and 6.1.1.4'
N N 0.0061 0.0033 'International Tables Vol C Tables 4.2.6.8 and 6.1.1.4'
O O 0.0106 0.0060 'International Tables Vol C Tables 4.2.6.8 and 6.1.1.4'

loop_
_geom_angle_atom_site_label_1
_geom_angle_atom_site_label_2
_geom_angle_atom_site_label_3
_geom_angle
N2 O2 C5 106.48(8)
C8 O4 C9 114.74(10)
C1 N1 C5 122.39(10)
C1 N1 C4 113.67(10)
C5 N1 C4 123.06(10)
O3 N2 C7 134.90(11)
O3 N2 O2 114.35(9)
C7 N2 O2 110.69(9)
O1 C1 N1 125.14(12)
O1 C1 C2 127.21(12)
N1 C1 C2 107.64(11)
C1 C2 C3 104.41(10)
C1 C2 H2B 106.5(9)
C3 C2 H2B 113.2(9)
C1 C2 H2A 110.1(9)
C3 C2 H2A 115.0(9)
H2B C2 H2A 107.3(12)
C2 C3 C4 104.42(10)
C2 C3 H3B 113.6(9)
C4 C3 H3B 110.7(9)
C2 C3 H3A 108.3(9)
C4 C3 H3A 110.0(9)
H3B C3 H3A 109.7(13)
N1 C4 C3 102.23(10)
N1 C4 H4B 109.9(9)
C3 C4 H4B 112.0(9)
N1 C4 H4A 110.9(9)
C3 C4 H4A 114.2(9)
H4B C4 H4A 107.6(13)
N1 C5 O2 109.82(10)
N1 C5 C6 114.11(10)
O2 C5 C6 104.47(9)
N1 C5 H5 108.5(9)
O2 C5 H5 104.7(9)
C6 C5 H5 114.7(9)
C7 C6 C5 102.60(10)
C7 C6 H6B 109.9(9)
C5 C6 H6B 111.3(9)
C7 C6 H6A 111.9(9)
C5 C6 H6A 111.1(9)
H6B C6 H6A 109.8(12)
N2 C7 C8 125.00(11)
N2 C7 C6 111.48(11)
C8 C7 C6 123.00(11)
O5 C8 O4 125.52(12)
O5 C8 C7 119.64(11)
O4 C8 C7 114.83(11)
O4 C9 C10 110.39(11)
O4 C9 H9B 103.3(10)
C10 C9 H9B 112.4(10)
O4 C9 H9A 107.1(10)
C10 C9 H9A 112.7(10)
H9B C9 H9A 110.4(14)
C9 C10 H10C 111.0(11)
C9 C10 H10B 111.7(11)
H10C C10 H10B 108.3(15)
C9 C10 H10A 108.6(11)
H10C C10 H10A 109.7(15)
H10B C10 H10A 107.5(15)

loop_
_geom_bond_atom_site_label_1
_geom_bond_atom_site_label_2
_geom_bond_distance
O1 C1 1.2212(16)
O2 N2 1.4513(13)
O2 C5 1.4655(14)
O3 N2 1.2305(13)
O4 C8 1.3297(15)
O4 C9 1.4707(16)
O5 C8 1.2108(16)
N1 C1 1.3652(16)
N1 C5 1.4257(15)
N1 C4 1.4685(16)
N2 C7 1.3113(16)
C1 C2 1.5144(18)
C2 C3 1.5279(19)
C2 H2B 0.981(8)
C2 H2A 0.974(8)
C3 C4 1.5326(17)
C3 H3B 0.979(8)
C3 H3A 0.974(8)
C4 H4B 0.979(8)
C4 H4A 0.977(8)
C5 C6 1.5297(17)
C5 H5 0.976(8)
C6 C7 1.4840(17)
C6 H6B 0.977(8)
C6 H6A 0.976(8)
C7 C8 1.4681(17)
C9 C10 1.504(2)
C9 H9B 0.978(8)
C9 H9A 0.977(8)
C10 H10C 0.980(8)
C10 H10B 0.975(8)
C10 H10A 0.974(8)

loop_
_geom_hbond_atom_site_label_D
_geom_hbond_atom_site_label_H
_geom_hbond_atom_site_label_A
_geom_hbond_distance_DH
_geom_hbond_distance_HA
_geom_hbond_distance_DA
_geom_hbond_angle_DHA
_geom_hbond_site_symmetry_A
C2 H2A O1 0.974(8) 2.547(8) 3.5113(16) 170.4(12) 3_565
C6 H6B O3 0.977(8) 2.596(13) 3.2719(15) 126.4(11) 3_666
C6 H6A O5 0.976(8) 2.404(8) 3.3590(15) 166.1(12) 3_665
C9 H9B O1 0.978(8) 2.405(9) 3.3469(17) 161.5(14) 2_655

loop_
_geom_torsion_atom_site_label_1
_geom_torsion_atom_site_label_2
_geom_torsion_atom_site_label_3
_geom_torsion_atom_site_label_4
_geom_torsion
C5 O2 N2 O3 170.73(9)
C5 O2 N2 C7 -11.62(12)
C5 N1 C1 O1 -5.19(19)
C4 N1 C1 O1 -174.73(12)
C5 N1 C1 C2 174.50(10)
C4 N1 C1 C2 4.97(14)
O1 C1 C2 C3 -167.36(12)
N1 C1 C2 C3 12.96(13)
C1 C2 C3 C4 -24.79(13)
C1 N1 C4 C3 -20.51(14)
C5 N1 C4 C3 170.04(11)
C2 C3 C4 N1 26.95(13)
C1 N1 C5 O2 -103.89(12)
C4 N1 C5 O2 64.66(14)
C1 N1 C5 C6 139.22(12)
C4 N1 C5 C6 -52.23(15)
N2 O2 C5 N1 -103.37(10)
N2 O2 C5 C6 19.42(11)
N1 C5 C6 C7 100.14(11)
O2 C5 C6 C7 -19.80(12)
O3 N2 C7 C8 3.2(2)
O2 N2 C7 C8 -173.82(10)
O3 N2 C7 C6 175.08(12)
O2 N2 C7 C6 -1.89(13)
C5 C6 C7 N2 13.82(13)
C5 C6 C7 C8 -174.06(11)
C9 O4 C8 O5 -2.36(18)
C9 O4 C8 C7 177.06(10)
N2 C7 C8 O5 168.40(12)
C6 C7 C8 O5 -2.64(18)
N2 C7 C8 O4 -11.06(17)
C6 C7 C8 O4 177.90(11)
C8 O4 C9 C10 -80.47(14)
